data_4313270
loop_
_publ_author_name
'T. J. Prior'
'M. J. Rosseinsky'

_publ_contact_author
;
      Matthew J Rosseinsky
      Department of Chemistry
      The University of Liverpool
      Liverpool
      L69 7ZD
      UK
;
_publ_contact_author_email m.j.rosseinsky@liv.ac.uk
_publ_contact_author_fax '(44) 151 794 3587'
_publ_contact_author_phone '(44) 151 794 3499'
_publ_section_title
;
 Chiral Direction and Interconnection of Helical Three-Connected Networks
 in Metal-Organic Frameworks
;
_journal_name_full 'Inorganic Chemistry'
_journal_page_first 1564
_journal_page_last 1575
_journal_paper_doi 10.1021/ic025775i
_journal_volume 42
_journal_year 2003
_chemical_formula_structural 'Ni 3 (C 9 H 3 O 6) 2 (C 6 H 7 N) 6 (C 3 H 8 O 2)6 . 0.5 (H 2 O)'
_chemical_formula_sum 'C72 H54 N6 Ni3 O24.5'
_chemical_formula_weight 1571.45
_chemical_name_systematic
; 
[Ni3(btc)2(4-pic)6(1,2-pd)6.guest]
;
_space_group_IT_number 210
_symmetry_cell_setting cubic
_symmetry_Int_Tables_number 210
_symmetry_space_group_name_Hall 'F 4d 2 3'
_symmetry_space_group_name_H-M 'F 41 3 2'
_atom_sites_solution_hydrogens geom
_atom_sites_solution_primary direct
_atom_sites_solution_secondary difmap
_audit_creation_method SHELXL-97
_cell_angle_alpha 90.00
_cell_angle_beta 90.00
_cell_angle_gamma 90.00
_cell_formula_units_Z 16
_cell_length_a 32.2263(13)
_cell_length_b 32.2263(13)
_cell_length_c 32.2263(13)
_cell_measurement_reflns_used 38349
_cell_measurement_temperature 150(2)
_cell_measurement_theta_max 29.41
_cell_measurement_theta_min 3.18
_cell_volume 33468(2)
_computing_cell_refinement 'LSCELL (Clegg, 1997)'
_computing_data_collection 'Bruker AXS SMART'
_computing_data_reduction 'Bruker AXS SAINT'
_computing_structure_refinement 'SHELXL-97 (Sheldrick, 1997)'
_computing_structure_solution 'SHELXS-97 (Sheldrick, 1990)'
_diffrn_ambient_temperature 150(2)
_diffrn_detector_area_resol_mean 8.192
_diffrn_measured_fraction_theta_full 0.980
_diffrn_measured_fraction_theta_max 0.980
_diffrn_measurement_device_type 'Bruker AXS CCD diffractometer'
_diffrn_measurement_method 'omega rotation with narrow frames'
_diffrn_radiation_monochromator 'silicon 111'
_diffrn_radiation_source 'Daresbury SRS station 9.8'
_diffrn_radiation_type synchrotron
_diffrn_radiation_wavelength 0.68920
_diffrn_reflns_av_R_equivalents 0.0456
_diffrn_reflns_av_sigmaI/netI 0.0200
_diffrn_reflns_limit_h_max 44
_diffrn_reflns_limit_h_min -45
_diffrn_reflns_limit_k_max 27
_diffrn_reflns_limit_k_min -44
_diffrn_reflns_limit_l_max 44
_diffrn_reflns_limit_l_min -45
_diffrn_reflns_number 60330
_diffrn_reflns_theta_full 29.53
_diffrn_reflns_theta_max 29.53
_diffrn_reflns_theta_min 2.03
_exptl_absorpt_coefficient_mu 0.690
_exptl_absorpt_correction_T_max 1.00
_exptl_absorpt_correction_T_min 0.87
_exptl_absorpt_correction_type multi-scan
_exptl_absorpt_process_details
;
Sheldrick, G. M., SADABS; Universitat Gottingen, 1997'
;
_exptl_crystal_colour blue
_exptl_crystal_density_diffrn 1.247
_exptl_crystal_density_method 'not measured'
_exptl_crystal_description 'Square based pyramid'
_exptl_crystal_F_000 12926
_exptl_crystal_size_max 0.2
_exptl_crystal_size_mid 0.2
_exptl_crystal_size_min 0.1
_refine_diff_density_max 0.648
_refine_diff_density_min -0.325
_refine_diff_density_rms 0.086
_refine_ls_abs_structure_details 'Flack H D (1983), Acta Cryst. A39, 876-881'
_refine_ls_abs_structure_Flack 0.05(2)
_refine_ls_extinction_method none
_refine_ls_goodness_of_fit_ref 1.114
_refine_ls_hydrogen_treatment mixed
_refine_ls_matrix_type full
_refine_ls_number_parameters 162
_refine_ls_number_reflns 4181
_refine_ls_number_restraints 2
_refine_ls_restrained_S_all 1.114
_refine_ls_R_factor_all 0.0635
_refine_ls_R_factor_gt 0.0563
_refine_ls_shift/su_max 0.001
_refine_ls_shift/su_mean 0.000
_refine_ls_structure_factor_coef Fsqd
_refine_ls_weighting_details 'w=1/[\s^2^(Fo^2^)+(0.1111P)^2^+52.4059P] where P=(Fo^2^+2Fc^2^)/3'
_refine_ls_weighting_scheme calc
_refine_ls_wR_factor_gt 0.1711
_refine_ls_wR_factor_ref 0.1741
_reflns_number_gt 3667
_reflns_number_total 4181
_reflns_threshold_expression >2sigma(I)
_cod_data_source_file ic025775isi20021029_111527_3.cif
_cod_data_source_block Prior3
_cod_depositor_comments
;
The following automatic conversions were performed:

'_refine_ls_weighting_scheme' value 'calc
w=1/[\s^2^(Fo^2^)+(0.1111P)^2^+52.4059P] where P=(Fo^2^+2Fc^2^)/3'
was changed to 'calc'. New tag '_refine_ls_weighting_details' was
created. The value of the new tag was set to
'w=1/[\s^2^(Fo^2^)+(0.1111P)^2^+52.4059P] where P=(Fo^2^+2Fc^2^)/3'.

Automatic conversion script
Id: cif_fix_values 3143 2015-03-26 13:38:13Z robertas 
;
_cod_original_formula_sum 'C72 H54 N6 Ni3 O24.50'
_cod_database_code 4313270

loop_
_symmetry_equiv_pos_as_xyz
'x, y, z'
'y, z, x'
'z, x, y'
'-y+1/4, x+1/4, z+1/4'
'-z+1/4, y+1/4, x+1/4'
'-x+1/4, z+1/4, y+1/4'
'-x, -y+1/2, z+1/2'
'-z, x+1/2, -y+1/2'
'-x, y+1/2, -z+1/2'
'-y, -z+1/2, x+1/2'
'-z, -x+1/2, y+1/2'
'y+3/4, -x+1/4, z+3/4'
'z+3/4, -y+1/4, x+3/4'
'x+3/4, -z+1/4, y+3/4'
'-y, z+1/2, -x+1/2'
'-z+3/4, -y+3/4, -x+1/4'
'-x+3/4, -z+3/4, -y+1/4'
'-y+3/4, -x+3/4, -z+1/4'
'y+1/2, -z+1/2, -x'
'y+3/4, x+3/4, -z+1/4'
'z+3/4, y+3/4, -x+1/4'
'x+3/4, z+3/4, -y+1/4'
'x, -y, -z'
'z+1/2, -x, -y+1/2'
'x, y+1/2, z+1/2'
'y, z+1/2, x+1/2'
'z, x+1/2, y+1/2'
'-y+1/4, x+3/4, z+3/4'
'-z+1/4, y+3/4, x+3/4'
'-x+1/4, z+3/4, y+3/4'
'-x, -y+1, z+1'
'-z, x+1, -y+1'
'-x, y+1, -z+1'
'-y, -z+1, x+1'
'-z, -x+1, y+1'
'y+3/4, -x+3/4, z+5/4'
'z+3/4, -y+3/4, x+5/4'
'x+3/4, -z+3/4, y+5/4'
'-y, z+1, -x+1'
'-z+3/4, -y+5/4, -x+3/4'
'-x+3/4, -z+5/4, -y+3/4'
'-y+3/4, -x+5/4, -z+3/4'
'y+1/2, -z+1, -x+1/2'
'y+3/4, x+5/4, -z+3/4'
'z+3/4, y+5/4, -x+3/4'
'x+3/4, z+5/4, -y+3/4'
'x, -y+1/2, -z+1/2'
'z+1/2, -x+1/2, -y+1'
'x+1/2, y, z+1/2'
'y+1/2, z, x+1/2'
'z+1/2, x, y+1/2'
'-y+3/4, x+1/4, z+3/4'
'-z+3/4, y+1/4, x+3/4'
'-x+3/4, z+1/4, y+3/4'
'-x+1/2, -y+1/2, z+1'
'-z+1/2, x+1/2, -y+1'
'-x+1/2, y+1/2, -z+1'
'-y+1/2, -z+1/2, x+1'
'-z+1/2, -x+1/2, y+1'
'y+5/4, -x+1/4, z+5/4'
'z+5/4, -y+1/4, x+5/4'
'x+5/4, -z+1/4, y+5/4'
'-y+1/2, z+1/2, -x+1'
'-z+5/4, -y+3/4, -x+3/4'
'-x+5/4, -z+3/4, -y+3/4'
'-y+5/4, -x+3/4, -z+3/4'
'y+1, -z+1/2, -x+1/2'
'y+5/4, x+3/4, -z+3/4'
'z+5/4, y+3/4, -x+3/4'
'x+5/4, z+3/4, -y+3/4'
'x+1/2, -y, -z+1/2'
'z+1, -x, -y+1'
'x+1/2, y+1/2, z'
'y+1/2, z+1/2, x'
'z+1/2, x+1/2, y'
'-y+3/4, x+3/4, z+1/4'
'-z+3/4, y+3/4, x+1/4'
'-x+3/4, z+3/4, y+1/4'
'-x+1/2, -y+1, z+1/2'
'-z+1/2, x+1, -y+1/2'
'-x+1/2, y+1, -z+1/2'
'-y+1/2, -z+1, x+1/2'
'-z+1/2, -x+1, y+1/2'
'y+5/4, -x+3/4, z+3/4'
'z+5/4, -y+3/4, x+3/4'
'x+5/4, -z+3/4, y+3/4'
'-y+1/2, z+1, -x+1/2'
'-z+5/4, -y+5/4, -x+1/4'
'-x+5/4, -z+5/4, -y+1/4'
'-y+5/4, -x+5/4, -z+1/4'
'y+1, -z+1, -x'
'y+5/4, x+5/4, -z+1/4'
'z+5/4, y+5/4, -x+1/4'
'x+5/4, z+5/4, -y+1/4'
'x+1/2, -y+1/2, -z'
'z+1, -x+1/2, -y+1/2'

loop_
_atom_site_label
_atom_site_type_symbol
_atom_site_fract_x
_atom_site_fract_y
_atom_site_fract_z
_atom_site_U_iso_or_equiv
_atom_site_adp_type
_atom_site_occupancy
_atom_site_calc_flag
_atom_site_refinement_flags
_atom_site_disorder_assembly
_atom_site_disorder_group
C1 C -0.20525(8) 0.08297(9) 0.11267(8) 0.0318(5) Uani 1 d . . .
C2 C -0.16891(7) 0.11032(7) 0.12447(8) 0.0259(5) Uani 1 d . . .
C3 C -0.14455(8) 0.10029(8) 0.15874(7) 0.0272(5) Uani 1 d . . .
H3 H -0.1512 0.0773 0.1749 0.033 Uiso 1 calc R . .
C11 C -0.20677(13) -0.01604(12) 0.20336(11) 0.0482(8) Uani 1 d . . .
H11 H -0.2052 0.0127 0.2058 0.058 Uiso 1 calc R . .
C12 C -0.18926(14) -0.03966(13) 0.23412(13) 0.0556(9) Uani 1 d . . .
H12 H -0.1759 -0.0268 0.2563 0.067 Uiso 1 calc R . .
C13 C -0.19134(19) -0.08269(16) 0.23233(17) 0.0734(14) Uani 1 d . . .
C14 C -0.1733(3) -0.1095(2) 0.26541(18) 0.097(2) Uani 1 d . . .
H14A H -0.1776 -0.1382 0.2584 0.117 Uiso 1 calc R . .
H14B H -0.1865 -0.1035 0.2914 0.117 Uiso 1 calc R . .
H14C H -0.1440 -0.1042 0.2677 0.117 Uiso 1 calc R . .
C15 C -0.2109(2) -0.09919(15) 0.19736(18) 0.092(2) Uani 1 d . . .
H15 H -0.2134 -0.1278 0.1944 0.111 Uiso 1 calc R . .
C16 C -0.22667(18) -0.07304(13) 0.16707(16) 0.0713(14) Uani 1 d . . .
H16 H -0.2383 -0.0848 0.1434 0.086 Uiso 1 calc R . .
C17A C -0.3230(2) 0.0330(3) 0.0623(2) 0.0508(12) Uiso 0.607(11) d P A 1
C18A C -0.3377(2) 0.0687(3) 0.0363(3) 0.0567(14) Uiso 0.594(12) d P A 1
C17B C -0.3250(3) 0.0497(4) 0.0728(3) 0.0508(12) Uiso 0.393(11) d P A 2
C18B C -0.3333(4) 0.0530(4) 0.0241(4) 0.0567(14) Uiso 0.406(12) d P A 2
C19 C -0.37854(18) 0.0601(3) 0.0159(2) 0.102(2) Uani 1 d . . .
N11 N -0.22599(10) -0.03176(9) 0.17012(9) 0.0474(7) Uani 1 d . . .
O1 O -0.20993(7) 0.05001(7) 0.13274(6) 0.0390(5) Uani 1 d . . .
O2 O -0.22773(7) 0.09457(8) 0.08299(7) 0.0469(6) Uani 1 d D . .
O11 O -0.28395(10) 0.03824(10) 0.07968(12) 0.0746(11) Uani 1 d D . .
H11A H -0.2703(17) 0.0601(12) 0.081(2) 0.112 Uiso 1 d D . .
O12 O -0.30649(11) 0.08283(15) 0.01113(13) 0.0918(13) Uani 1 d . . .
Ni1 Ni -0.254401(13) 0.004401(13) 0.1250 0.03288(16) Uani 1 d S . .
O21 O -0.2500 -0.2500 0.2500 0.59(6) Uiso 1 d S . .

loop_
_atom_site_aniso_label
_atom_site_aniso_U_11
_atom_site_aniso_U_22
_atom_site_aniso_U_33
_atom_site_aniso_U_23
_atom_site_aniso_U_13
_atom_site_aniso_U_12
C1 0.0306(12) 0.0376(14) 0.0273(11) 0.0029(10) -0.0048(9) -0.0156(10)
C2 0.0269(10) 0.0274(11) 0.0235(10) 0.0046(9) -0.0058(9) -0.0077(8)
C3 0.0317(12) 0.0244(11) 0.0255(10) 0.0070(8) -0.0059(9) -0.0072(9)
C11 0.061(2) 0.0470(17) 0.0370(16) -0.0080(13) -0.0046(14) -0.0098(15)
C12 0.069(2) 0.054(2) 0.0437(18) -0.0088(15) -0.0133(17) 0.0012(18)
C13 0.092(4) 0.060(3) 0.068(3) -0.005(2) -0.034(3) 0.015(2)
C14 0.140(6) 0.080(4) 0.071(3) -0.008(3) -0.043(4) 0.034(4)
C15 0.143(5) 0.046(2) 0.088(4) -0.001(2) -0.061(4) -0.003(3)
C16 0.103(4) 0.045(2) 0.066(3) -0.0023(19) -0.038(3) -0.012(2)
C19 0.053(3) 0.127(6) 0.125(6) 0.038(5) -0.031(3) -0.001(3)
N11 0.0600(18) 0.0454(15) 0.0366(13) 0.0024(11) -0.0093(12) -0.0178(13)
O1 0.0423(11) 0.0407(11) 0.0340(10) 0.0077(8) -0.0102(8) -0.0207(9)
O2 0.0436(12) 0.0512(13) 0.0458(12) 0.0169(10) -0.0240(10) -0.0222(10)
O11 0.0582(17) 0.0660(18) 0.100(2) 0.0355(17) -0.0462(17) -0.0377(14)
O12 0.0600(19) 0.131(4) 0.085(3) 0.047(2) 0.0047(17) 0.021(2)
Ni1 0.0345(2) 0.0345(2) 0.0296(2) -0.00129(11) -0.00129(11) -0.01685(19)

loop_
_atom_type_symbol
_atom_type_description
_atom_type_scat_dispersion_real
_atom_type_scat_dispersion_imag
_atom_type_scat_source
C C 0.0020 0.0020 'International Tables Vol C Tables 4.2.6.8 and 6.1.1.4'
H H 0.0000 0.0000 'International Tables Vol C Tables 4.2.6.8 and 6.1.1.4'
N N 0.0040 0.0030 'International Tables Vol C Tables 4.2.6.8 and 6.1.1.4'
Ni Ni 0.2850 1.1130 'International Tables Vol C Tables 4.2.6.8 and 6.1.1.4'
O O 0.0080 0.0060 'International Tables Vol C Tables 4.2.6.8 and 6.1.1.4'

loop_
_geom_angle_atom_site_label_1
_geom_angle_atom_site_label_2
_geom_angle_atom_site_label_3
_geom_angle
_geom_angle_site_symmetry_1
_geom_angle_site_symmetry_3
_geom_angle_publ_flag
O1 C1 O2 125.1(2) . . ?
O1 C1 C2 117.2(2) . . ?
O2 C1 C2 117.6(2) . . ?
C3 C2 C3 119.7(2) 35_544 . ?
C3 C2 C1 120.2(2) 35_544 . ?
C3 C2 C1 120.0(2) . . ?
C2 C3 C2 120.3(2) 39_544 . ?
N11 C11 C12 124.0(3) . . ?
C11 C12 C13 120.3(4) . . ?
C12 C13 C15 115.8(4) . . ?
C12 C13 C14 122.0(4) . . ?
C15 C13 C14 122.2(5) . . ?
C16 C15 C13 120.1(4) . . ?
N11 C16 C15 123.3(4) . . ?
O11 C17A C18A 114.8(6) . . ?
O12 C18A C19 116.6(7) . . ?
O12 C18A C17A 110.6(6) . . ?
C19 C18A C17A 112.4(7) . . ?
O11 C17B C18B 109.6(9) . . ?
O12 C18B C19 117.2(9) . . ?
O12 C18B C17B 104.1(9) . . ?
C19 C18B C17B 110.4(9) . . ?
C18A C19 C18B 25.3(5) . . ?
C16 N11 C11 116.4(3) . . ?
C16 N11 Ni1 120.1(3) . . ?
C11 N11 Ni1 123.5(3) . . ?
C1 O1 Ni1 128.60(17) . . ?
C17A O11 C17B 26.5(4) . . ?
C17A O11 Ni1 130.0(3) . . ?
C17B O11 Ni1 134.0(5) . . ?
C18B O12 C18A 27.8(5) . . ?
O11 Ni1 O11 90.8(3) . 18_445 ?
O11 Ni1 O1 91.70(9) . . ?
O11 Ni1 O1 87.29(10) 18_445 . ?
O11 Ni1 O1 87.29(10) . 18_445 ?
O11 Ni1 O1 91.70(9) 18_445 18_445 ?
O1 Ni1 O1 178.57(14) . 18_445 ?
O11 Ni1 N11 89.79(16) . 18_445 ?
O11 Ni1 N11 177.75(12) 18_445 18_445 ?
O1 Ni1 N11 90.51(11) . 18_445 ?
O1 Ni1 N11 90.51(10) 18_445 18_445 ?
O11 Ni1 N11 177.75(11) . . ?
O11 Ni1 N11 89.79(16) 18_445 . ?
O1 Ni1 N11 90.51(10) . . ?
O1 Ni1 N11 90.51(11) 18_445 . ?
N11 Ni1 N11 89.74(19) 18_445 . ?

loop_
_geom_bond_atom_site_label_1
_geom_bond_atom_site_label_2
_geom_bond_distance
_geom_bond_site_symmetry_2
_geom_bond_publ_flag
C1 O1 1.253(3) . ?
C1 O2 1.257(3) . ?
C1 C2 1.514(3) . ?
C2 C3 1.390(3) 35_544 ?
C2 C3 1.393(3) . ?
C3 C2 1.390(3) 39_544 ?
C11 N11 1.337(4) . ?
C11 C12 1.371(6) . ?
C12 C13 1.389(6) . ?
C13 C15 1.397(6) . ?
C13 C14 1.492(7) . ?
C15 C16 1.386(7) . ?
C16 N11 1.334(5) . ?
C17A O11 1.388(7) . ?
C17A C18A 1.501(10) . ?
C18A O12 1.369(8) . ?
C18A C19 1.496(9) . ?
C17B O11 1.393(11) . ?
C17B C18B 1.593(16) . ?
C18B O12 1.359(12) . ?
C18B C19 1.498(13) . ?
N11 Ni1 2.076(3) . ?
O1 Ni1 2.0679(19) . ?
O11 Ni1 2.056(3) . ?
Ni1 O11 2.056(3) 18_445 ?
Ni1 O1 2.0679(19) 18_445 ?
Ni1 N11 2.076(3) 18_445 ?
